data_7250319
loop_
_publ_author_name
'Das, Pooja'
'Halder, Soumi'
'Ray, Partha Pratim'
'Jana, Narayan Ch.'
'Sahu, Priyanka'
'Isab, Anvarhusein A.'
'Dandela, Rambabu'
'Natarajan, Ramalingam'
'Dinda, Joydev'

_publ_section_title
;
 Single step site-selective reaction to construct a Ag2Au2 \\leftarrow Ag4
 supramolecular assembly from hybrid N-heterocyclic carbene (NHC):
 synthesis, structures and optoelectronic properties
;
_journal_issue 17
_journal_name_full 'RSC Advances'
_journal_page_first 13086
_journal_page_last 13094
_journal_paper_doi 10.1039/D5RA00684H
_journal_volume 15
_journal_year 2025
_chemical_formula_moiety 'C26 H22 Ag Au N6, 2(F6 P), 2(C2 H3 N)'
_chemical_formula_sum 'C30 H28 Ag Au F12 N8 P2'
_chemical_formula_weight 1095.38
_space_group_crystal_system triclinic
_space_group_IT_number 2
_space_group_name_Hall '-P 1'
_space_group_name_H-M_alt 'P -1'
_atom_sites_solution_hydrogens geom
_atom_sites_solution_primary dual
_audit_creation_date 2025-03-10
_audit_creation_method
;
Olex2 1.5
(compiled 2024.02.16 svn.r378c4104 for OlexSys, GUI svn.r6928)
;
_audit_update_record
;
2025-03-12 deposited with the CCDC.	2025-04-09 downloaded from the CCDC.
;
_cell_angle_alpha 68.601(2)
_cell_angle_beta 82.896(2)
_cell_angle_gamma 66.589(2)
_cell_formula_units_Z 2
_cell_length_a 12.2152(9)
_cell_length_b 12.9415(10)
_cell_length_c 13.7513(11)
_cell_measurement_reflns_used 9973
_cell_measurement_temperature 273(2)
_cell_measurement_theta_max 0.755
_cell_measurement_theta_min 0.725
_cell_volume 1856.8(3)
_computing_cell_refinement 'SAINT V8.40B (?, 2016)'
_computing_data_reduction 'SAINT V8.40B (?, 2016)'
_computing_molecular_graphics 'Olex2 1.5 (Dolomanov et al., 2009)'
_computing_publication_material 'Olex2 1.5 (Dolomanov et al., 2009)'
_computing_structure_refinement 'SHELXL 2016/6 (Sheldrick, 2015)'
_computing_structure_solution 'SHELXT 2018/2 (Sheldrick, 2018)'
_diffrn_ambient_temperature 273.15
_diffrn_measured_fraction_theta_full 0.994
_diffrn_measured_fraction_theta_max 0.993
_diffrn_measurement_device_type 'Bruker APEX-II CCD'
_diffrn_measurement_method '\f and \w scans'
_diffrn_radiation_type MoK\a
_diffrn_radiation_wavelength 0.71073
_diffrn_reflns_av_R_equivalents 0.0670
_diffrn_reflns_av_unetI/netI 0.0565
_diffrn_reflns_Laue_measured_fraction_full 0.994
_diffrn_reflns_Laue_measured_fraction_max 0.993
_diffrn_reflns_limit_h_max 15
_diffrn_reflns_limit_h_min -15
_diffrn_reflns_limit_k_max 16
_diffrn_reflns_limit_k_min -16
_diffrn_reflns_limit_l_max 17
_diffrn_reflns_limit_l_min -17
_diffrn_reflns_number 35469
_diffrn_reflns_point_group_measured_fraction_full 0.994
_diffrn_reflns_point_group_measured_fraction_max 0.993
_diffrn_reflns_theta_full 25.242
_diffrn_reflns_theta_max 27.552
_diffrn_reflns_theta_min 2.386
_exptl_absorpt_coefficient_mu 4.655
_exptl_absorpt_correction_T_max 0.7456
_exptl_absorpt_correction_T_min 0.4846
_exptl_absorpt_correction_type multi-scan
_exptl_absorpt_process_details
;
SADABS-2016/2 (Bruker,2016/2) was used for absorption correction.
wR2(int) was 0.1021 before and 0.0737 after correction.
The Ratio of minimum to maximum transmission is 0.6499.
The \l/2 correction factor is Not present.
;
_exptl_crystal_colour 'light white'
_exptl_crystal_colour_modifier light
_exptl_crystal_colour_primary white
_exptl_crystal_density_diffrn 1.959
_exptl_crystal_description block
_exptl_crystal_F_000 1056
_exptl_crystal_size_max 0.2
_exptl_crystal_size_mid 0.1
_exptl_crystal_size_min 0.1
_refine_diff_density_max 1.236
_refine_diff_density_min -0.998
_refine_diff_density_rms 0.094
_refine_ls_extinction_method none
_refine_ls_goodness_of_fit_ref 1.031
_refine_ls_hydrogen_treatment constr
_refine_ls_matrix_type full
_refine_ls_number_parameters 615
_refine_ls_number_reflns 8503
_refine_ls_number_restraints 189
_refine_ls_restrained_S_all 1.037
_refine_ls_R_factor_all 0.0523
_refine_ls_R_factor_gt 0.0356
_refine_ls_shift/su_max 0.001
_refine_ls_shift/su_mean 0.000
_refine_ls_structure_factor_coef Fsqd
_refine_ls_weighting_details 'w=1/[\s^2^(Fo^2^)+(0.0212P)^2^+1.8011P] where P=(Fo^2^+2Fc^2^)/3'
_refine_ls_weighting_scheme calc
_refine_ls_wR_factor_gt 0.0743
_refine_ls_wR_factor_ref 0.0830
_reflns_Friedel_coverage 0.000
_reflns_number_gt 6902
_reflns_number_total 8503
_reflns_threshold_expression 'I > 2\s(I)'
_cod_data_source_file d5ra00684h2.cif
_cod_data_source_block au_3p1_pf6_0m_a
_cod_database_code 7250319
_shelx_shelxl_version_number 2016/6
_shelx_space_group_comment
;
The symmetry employed for this shelxl refinement is uniquely defined
by the following loop, which should always be used as a source of
symmetry information in preference to the above space-group names.
They are only intended as comments.
;
_shelx_estimated_absorpt_t_max 0.653
_shelx_estimated_absorpt_t_min 0.456
_olex2_refinement_description
;
1. Fixed Uiso
 At 1.2 times of:
  All C(H) groups, {H28A,H28B,H28C} of C28, All C(H,H) groups
 At 1.5 times of:
  {H30A,H30B,H30C} of C30
2. Restrained distances
 F9-F13 \\sim F10-F16 \\sim F15-F14 \\sim F11-F17 \\sim F7-F8 \\sim F18-F12
 with sigma of 0.04
3. Rigid body (RIGU) restrains
 F13, F9, F10, F16, F11, F17, F8, F7, F15, F14, F12, F18, P6B
 with sigma for 1-2 distances of 0.002 and sigma for 1-3 distances of 0.002
 F5B, F5A, F4A, F4B, F3B, F3A, F2A, F2B, F1A, F1B, F6B, F6A, P1B, P1A
 with sigma for 1-2 distances of 0.002 and sigma for 1-3 distances of 0.002
 P6B, P6A
 with sigma for 1-2 distances of 0.002 and sigma for 1-3 distances of 0.002
4. Others
 Fixed Sof: P1B(0.5) F3B(0.5) F2B(0.5) F1B(0.5) F5B(0.5) F4B(0.5) F6B(0.5)
 P6B(0.5) F15(0.5) F12(0.5) F7(0.5) F13(0.5) F17(0.5) F16(0.5) F10(0.5)
 F18(0.5) F11(0.5) F8(0.5) F9(0.5) F14(0.5) F5A(0.5) F4A(0.5) P1A(0.5) F3A(0.5)
 F2A(0.5) F1A(0.5) F6A(0.5) P6A(0.5)
5.a Secondary CH2 refined with riding coordinates:
 C21(H21A,H21B), C8(H8A,H8B)
5.b Aromatic/amide H refined with riding coordinates:
 C15(H15), C26(H26), C2(H2), C16(H16), C7(H7), C20(H20), C13(H13), C23(H23),
 C10(H10), C3(H3), C18(H18), C25(H25), C12(H12), C17(H17), C24(H24), C11(H11),
 C5(H5), C4(H4)
5.c Idealised Me refined as rotating group:
 C28(H28A,H28B,H28C), C30(H30A,H30B,H30C)
;
_olex2_submission_special_instructions 'No special instructions were received'

loop_
_space_group_symop_operation_xyz
'x, y, z'
'-x, -y, -z'

loop_
_atom_site_label
_atom_site_type_symbol
_atom_site_fract_x
_atom_site_fract_y
_atom_site_fract_z
_atom_site_U_iso_or_equiv
_atom_site_adp_type
_atom_site_occupancy
_atom_site_site_symmetry_order
_atom_site_calc_flag
_atom_site_refinement_flags_posn
_atom_site_refinement_flags_adp
_atom_site_refinement_flags_occupancy
_atom_site_disorder_assembly
_atom_site_disorder_group
Au1 Au 0.49485(2) 0.60947(2) 0.88882(2) 0.04565(7) Uani 1 1 d . . . . .
Ag1 Ag 0.48806(5) 1.07794(4) 0.57628(4) 0.09761(18) Uani 1 1 d . . . . .
P1B P 1.1065(8) 0.7993(9) 0.4188(8) 0.0759(18) Uani 0.5 1 d . . P A 2
N4 N 0.4457(3) 0.7675(3) 1.0252(3) 0.0436(8) Uani 1 1 d . . . . .
N1 N 0.3887(3) 0.4990(3) 0.7793(3) 0.0461(8) Uani 1 1 d . . . . .
N5 N 0.6225(3) 0.7210(3) 0.9688(3) 0.0465(9) Uani 1 1 d . . . . .
N2 N 0.5696(3) 0.4742(3) 0.7373(3) 0.0530(9) Uani 1 1 d . . . . .
C1 C 0.4820(4) 0.5218(4) 0.7984(3) 0.0436(10) Uani 1 1 d . . . . .
C15 C 0.3276(4) 0.7817(5) 1.0489(4) 0.0561(12) Uani 1 1 d . . . . .
H15 H 0.290946 0.745066 1.024148 0.067 Uiso 1 1 calc R U . . .
C14 C 0.5213(4) 0.7029(4) 0.9674(3) 0.0435(10) Uani 1 1 d . . . . .
C22 C 0.7382(4) 0.7653(4) 0.8091(4) 0.0457(10) Uani 1 1 d . . . . .
N6 N 0.6458(4) 0.9404(4) 0.6616(3) 0.0651(11) Uani 1 1 d . . . . .
C19 C 0.5013(4) 0.8232(4) 1.0621(4) 0.0500(11) Uani 1 1 d . . . . .
C26 C 0.6414(4) 0.8568(4) 0.7531(4) 0.0551(12) Uani 1 1 d . . . . .
H26 H 0.566540 0.861874 0.780220 0.066 Uiso 1 1 calc R U . . .
C2 C 0.2766(4) 0.5255(4) 0.8243(4) 0.0528(11) Uani 1 1 d . . . . .
H2 H 0.257455 0.565451 0.871984 0.063 Uiso 1 1 calc R U . . .
C16 C 0.2671(5) 0.8483(5) 1.1072(5) 0.0695(15) Uani 1 1 d . . . . .
H16 H 0.188035 0.858270 1.122452 0.083 Uiso 1 1 calc R U . . .
C9 C 0.7161(4) 0.5656(4) 0.6457(4) 0.0512(11) Uani 1 1 d . . . . .
C7 C 0.5324(5) 0.4241(5) 0.6821(4) 0.0655(14) Uani 1 1 d . . . . .
H7 H 0.577798 0.387029 0.635971 0.079 Uiso 1 1 calc R U . . .
N3 N 0.6521(4) 0.7586(4) 0.5101(4) 0.0705(12) Uani 1 1 d . . . . .
C21 C 0.7293(4) 0.6732(4) 0.9131(4) 0.0557(12) Uani 1 1 d . . . . .
H21A H 0.728500 0.604109 0.901248 0.067 Uiso 1 1 calc R U . . .
H21B H 0.799258 0.646517 0.956154 0.067 Uiso 1 1 calc R U . . .
C8 C 0.6905(4) 0.4701(5) 0.7363(4) 0.0611(13) Uani 1 1 d . . . . .
H8A H 0.745982 0.392152 0.735429 0.073 Uiso 1 1 calc R U . . .
H8B H 0.705459 0.477515 0.800658 0.073 Uiso 1 1 calc R U . . .
C20 C 0.6138(4) 0.7917(4) 1.0250(4) 0.0538(12) Uani 1 1 d . . . . .
H20 H 0.673549 0.814100 1.035790 0.065 Uiso 1 1 calc R U . . .
N7 N 0.3748(7) 0.9087(7) 0.6187(5) 0.115(2) Uani 1 1 d . . . . .
C13 C 0.6297(5) 0.6716(5) 0.5896(4) 0.0633(13) Uani 1 1 d . . . . .
H13 H 0.550652 0.684286 0.607552 0.076 Uiso 1 1 calc R U . . .
C6 C 0.4173(5) 0.4384(5) 0.7069(4) 0.0599(13) Uani 1 1 d . . . . .
C23 C 0.8488(5) 0.7589(6) 0.7681(4) 0.0771(17) Uani 1 1 d . . . . .
H23 H 0.917863 0.696929 0.802723 0.093 Uiso 1 1 calc R U . . .
C10 C 0.8319(5) 0.5483(5) 0.6186(5) 0.0769(16) Uani 1 1 d . . . . .
H10 H 0.893397 0.477044 0.654239 0.092 Uiso 1 1 calc R U . . .
C27 C 0.2987(7) 0.8792(6) 0.6545(5) 0.0833(18) Uani 1 1 d . . . . .
C3 C 0.1971(5) 0.4922(5) 0.7977(5) 0.0681(14) Uani 1 1 d . . . . .
H3 H 0.122278 0.509678 0.827483 0.082 Uiso 1 1 calc R U . . .
C18 C 0.4359(5) 0.8922(5) 1.1244(4) 0.0649(14) Uani 1 1 d . . . . .
H18 H 0.471354 0.929051 1.150062 0.078 Uiso 1 1 calc R U . . .
C25 C 0.7545(6) 0.9322(7) 0.6253(5) 0.0863(19) Uani 1 1 d . . . . .
H25 H 0.760775 0.989401 0.562310 0.104 Uiso 1 1 calc R U . . .
C12 C 0.7654(6) 0.7386(6) 0.4875(5) 0.0863(19) Uani 1 1 d . . . . .
H12 H 0.783256 0.797905 0.433564 0.104 Uiso 1 1 calc R U . . .
C17 C 0.3223(6) 0.9044(5) 1.1464(5) 0.0742(16) Uani 1 1 d . . . . .
H17 H 0.279188 0.949667 1.187608 0.089 Uiso 1 1 calc R U . . .
C24 C 0.8552(6) 0.8447(8) 0.6761(5) 0.104(3) Uani 1 1 d . . . . .
H24 H 0.929190 0.842799 0.648513 0.125 Uiso 1 1 calc R U . . .
C11 C 0.8570(6) 0.6363(7) 0.5388(6) 0.104(2) Uani 1 1 d . . . . .
H11 H 0.935501 0.626057 0.520168 0.124 Uiso 1 1 calc R U . . .
C5 C 0.3306(6) 0.4050(6) 0.6812(5) 0.0813(17) Uani 1 1 d . . . . .
H5 H 0.347507 0.364997 0.633755 0.098 Uiso 1 1 calc R U . . .
F3B F 1.104(2) 0.890(2) 0.4809(15) 0.134(5) Uani 0.5 1 d . . P A 2
C4 C 0.2237(6) 0.4316(6) 0.7261(5) 0.0831(18) Uani 1 1 d . . . . .
H4 H 0.166526 0.409675 0.709459 0.100 Uiso 1 1 calc R U . . .
C29 C 0.2555(8) 1.0541(8) 0.8112(7) 0.108(3) Uani 1 1 d . . . . .
N8 N 0.3492(8) 1.0450(9) 0.7914(8) 0.161(4) Uani 1 1 d . . . . .
C28 C 0.1990(8) 0.8451(7) 0.6990(7) 0.116(3) Uani 1 1 d . . . . .
H28A H 0.125674 0.910023 0.668472 0.139 Uiso 1 1 calc R U . . .
H28B H 0.199244 0.827228 0.773168 0.139 Uiso 1 1 calc R U . . .
H28C H 0.205852 0.775392 0.684879 0.139 Uiso 1 1 calc R U . . .
C30 C 0.1347(8) 1.0569(9) 0.8405(8) 0.142(4) Uani 1 1 d . . . . .
H30A H 0.119689 1.059082 0.910074 0.213 Uiso 1 1 calc R U . . .
H30B H 0.128275 0.986316 0.837982 0.213 Uiso 1 1 calc R U . . .
H30C H 0.077198 1.126989 0.792672 0.213 Uiso 1 1 calc R U . . .
F2B F 1.1052(15) 0.6974(13) 0.5223(12) 0.141(5) Uani 0.5 1 d . . P A 2
F1B F 0.9676(9) 0.8552(10) 0.4257(11) 0.108(3) Uani 0.5 1 d . . P A 2
F5B F 1.0899(9) 0.9117(9) 0.3125(8) 0.113(3) Uani 0.5 1 d . . P A 2
F4B F 1.2459(11) 0.7606(16) 0.4105(15) 0.180(6) Uani 0.5 1 d . . P A 2
F6B F 1.097(2) 0.7260(14) 0.3578(15) 0.197(6) Uani 0.5 1 d . . P A 2
P6B P 0.0426(19) 0.6987(19) 1.0184(16) 0.060(2) Uani 0.5 1 d . . P B -1
F15 F 0.1927(17) 0.615(2) 1.0358(18) 0.069(4) Uani 0.5 1 d . . P B 1
F12 F -0.0919(14) 0.7285(15) 1.0553(13) 0.107(5) Uani 0.5 1 d . . P B 1
F7 F 0.0257(18) 0.5922(14) 1.0061(14) 0.109(4) Uani 0.5 1 d . . P B -1
F13 F 0.0328(10) 0.6421(17) 1.1397(8) 0.133(4) Uani 0.5 1 d . . P B -1
F17 F 0.0545(10) 0.7536(12) 0.8995(8) 0.112(3) Uani 0.5 1 d . . P B -1
F16 F 0.0587(8) 0.8031(12) 1.0373(15) 0.110(3) Uani 0.5 1 d . . P B -1
F10 F 0.0720(8) 0.7238(13) 1.1204(11) 0.105(3) Uani 0.5 1 d . . P B 1
F18 F -0.0945(14) 0.7697(15) 1.0096(13) 0.090(3) Uani 0.5 1 d . . P B -1
F11 F 0.0427(13) 0.7993(10) 0.9502(14) 0.158(7) Uani 0.5 1 d . . P B 1
F8 F 0.0332(19) 0.6212(19) 0.9581(11) 0.120(6) Uani 0.5 1 d . . P B 1
F9 F 0.0636(9) 0.5568(8) 1.1275(9) 0.108(3) Uani 0.5 1 d . . P B 1
F14 F 0.1821(17) 0.633(2) 1.0132(18) 0.075(4) Uani 0.5 1 d . . P B -1
F5A F 1.166(2) 0.817(2) 0.3308(13) 0.222(7) Uani 0.5 1 d . . P C 1
F4A F 1.2444(19) 0.768(2) 0.4775(16) 0.217(7) Uani 0.5 1 d . . P C 1
P1A P 1.1308(13) 0.7799(13) 0.4420(11) 0.124(4) Uani 0.5 1 d . . P C 1
F3A F 1.089(3) 0.893(2) 0.447(2) 0.214(8) Uani 0.5 1 d . . P C 1
F2A F 1.108(2) 0.7236(18) 0.5569(13) 0.172(7) Uani 0.5 1 d . . P C 1
F1A F 1.011(2) 0.787(3) 0.4064(18) 0.242(9) Uani 0.5 1 d . . P C 1
F6A F 1.197(2) 0.6529(15) 0.4417(16) 0.235(7) Uani 0.5 1 d . . P C 1
P6A P 0.048(2) 0.6795(18) 1.0358(15) 0.059(3) Uani 0.5 1 d . . P B 1

loop_
_atom_site_aniso_label
_atom_site_aniso_U_11
_atom_site_aniso_U_22
_atom_site_aniso_U_33
_atom_site_aniso_U_23
_atom_site_aniso_U_13
_atom_site_aniso_U_12
Au1 0.04781(10) 0.04528(10) 0.04359(10) -0.01027(7) 0.00269(7) -0.02258(7)
Ag1 0.1080(4) 0.0671(3) 0.0800(3) 0.0048(2) -0.0131(3) -0.0189(3)
P1B 0.080(3) 0.072(3) 0.084(4) -0.039(2) 0.044(3) -0.038(2)
N4 0.0456(19) 0.0447(19) 0.045(2) -0.0097(16) 0.0034(16) -0.0270(16)
N1 0.052(2) 0.0411(19) 0.042(2) -0.0133(16) 0.0020(16) -0.0169(16)
N5 0.0386(18) 0.0404(19) 0.054(2) -0.0052(17) -0.0016(16) -0.0179(15)
N2 0.054(2) 0.055(2) 0.040(2) -0.0138(18) 0.0076(17) -0.0165(18)
C1 0.041(2) 0.037(2) 0.040(2) -0.0052(17) 0.0048(17) -0.0108(17)
C15 0.055(3) 0.069(3) 0.062(3) -0.021(3) 0.011(2) -0.045(3)
C14 0.042(2) 0.039(2) 0.044(2) -0.0056(18) -0.0025(18) -0.0168(18)
C22 0.039(2) 0.049(2) 0.054(3) -0.021(2) 0.0042(19) -0.0201(19)
N6 0.069(3) 0.067(3) 0.056(3) -0.009(2) 0.006(2) -0.034(2)
C19 0.056(3) 0.045(2) 0.053(3) -0.008(2) -0.004(2) -0.029(2)
C26 0.046(2) 0.053(3) 0.065(3) -0.016(2) 0.009(2) -0.024(2)
C2 0.052(3) 0.047(2) 0.053(3) -0.012(2) 0.005(2) -0.018(2)
C16 0.061(3) 0.082(4) 0.080(4) -0.038(3) 0.024(3) -0.040(3)
C9 0.052(3) 0.055(3) 0.051(3) -0.024(2) 0.007(2) -0.020(2)
C7 0.076(4) 0.067(3) 0.055(3) -0.033(3) 0.012(3) -0.021(3)
N3 0.079(3) 0.057(3) 0.066(3) -0.012(2) 0.002(2) -0.025(2)
C21 0.037(2) 0.043(2) 0.077(3) -0.011(2) -0.003(2) -0.0133(19)
C8 0.049(3) 0.063(3) 0.053(3) -0.013(2) 0.008(2) -0.013(2)
C20 0.052(3) 0.052(3) 0.065(3) -0.012(2) -0.008(2) -0.032(2)
N7 0.117(5) 0.139(6) 0.090(5) -0.029(4) 0.002(4) -0.060(5)
C13 0.058(3) 0.060(3) 0.062(3) -0.017(3) 0.011(2) -0.019(2)
C6 0.073(3) 0.057(3) 0.053(3) -0.024(2) -0.001(2) -0.023(3)
C23 0.044(3) 0.117(5) 0.065(4) -0.028(3) 0.006(2) -0.030(3)
C10 0.061(3) 0.066(3) 0.097(4) -0.015(3) 0.007(3) -0.031(3)
C27 0.099(5) 0.077(4) 0.061(4) -0.017(3) -0.007(3) -0.024(4)
C3 0.056(3) 0.071(3) 0.075(4) -0.022(3) -0.001(3) -0.025(3)
C18 0.079(4) 0.067(3) 0.073(3) -0.034(3) 0.008(3) -0.045(3)
C25 0.089(4) 0.125(6) 0.050(3) -0.010(3) 0.015(3) -0.068(4)
C12 0.092(5) 0.075(4) 0.091(5) -0.008(3) 0.008(4) -0.052(4)
C17 0.088(4) 0.074(4) 0.082(4) -0.042(3) 0.027(3) -0.045(3)
C24 0.055(4) 0.183(8) 0.067(4) -0.025(5) 0.016(3) -0.058(4)
C11 0.070(4) 0.094(5) 0.135(6) -0.012(5) 0.014(4) -0.047(4)
C5 0.100(5) 0.086(4) 0.079(4) -0.045(4) -0.008(4) -0.039(4)
F3B 0.175(10) 0.152(9) 0.128(8) -0.089(8) 0.031(7) -0.088(8)
C4 0.083(4) 0.096(5) 0.088(5) -0.034(4) -0.014(4) -0.046(4)
C29 0.089(5) 0.114(6) 0.126(7) -0.075(5) -0.018(5) -0.008(5)
N8 0.096(5) 0.209(10) 0.211(10) -0.120(8) 0.011(6) -0.050(6)
C28 0.139(7) 0.097(6) 0.112(6) -0.030(5) 0.023(5) -0.055(5)
C30 0.096(6) 0.164(9) 0.173(9) -0.103(8) 0.003(6) -0.017(6)
F2B 0.119(7) 0.102(7) 0.146(9) 0.029(7) 0.003(8) -0.051(7)
F1B 0.081(4) 0.101(6) 0.118(7) -0.017(5) 0.026(4) -0.038(4)
F5B 0.120(7) 0.111(6) 0.093(5) -0.017(4) 0.040(4) -0.058(5)
F4B 0.074(4) 0.193(13) 0.187(14) -0.044(9) 0.060(6) -0.004(5)
F6B 0.304(16) 0.122(8) 0.201(13) -0.116(9) 0.010(12) -0.064(10)
P6B 0.047(4) 0.078(7) 0.073(4) -0.036(5) 0.006(3) -0.035(4)
F15 0.048(5) 0.063(6) 0.093(9) -0.022(5) -0.024(5) -0.015(4)
F12 0.049(5) 0.119(12) 0.170(15) -0.067(10) 0.015(8) -0.037(7)
F7 0.084(6) 0.082(6) 0.191(13) -0.059(8) -0.020(11) -0.042(5)
F13 0.110(7) 0.200(12) 0.073(5) -0.028(6) 0.013(4) -0.063(9)
F17 0.091(6) 0.130(9) 0.077(4) -0.015(5) 0.009(4) -0.026(6)
F16 0.063(5) 0.118(7) 0.202(11) -0.108(8) 0.021(7) -0.045(5)
F10 0.064(5) 0.136(9) 0.140(9) -0.098(8) -0.009(6) -0.014(6)
F18 0.045(3) 0.105(9) 0.133(9) -0.056(7) 0.007(5) -0.030(4)
F11 0.163(11) 0.068(7) 0.164(14) 0.026(8) 0.032(12) -0.034(7)
F8 0.085(7) 0.185(16) 0.123(10) -0.102(11) -0.028(8) -0.029(9)
F9 0.093(6) 0.080(5) 0.120(8) -0.014(5) 0.027(5) -0.028(5)
F14 0.049(5) 0.099(10) 0.093(8) -0.052(7) 0.010(5) -0.030(4)
F5A 0.26(2) 0.304(17) 0.122(7) -0.068(10) 0.095(10) -0.161(19)
F4A 0.196(11) 0.296(17) 0.220(14) -0.123(14) 0.037(9) -0.134(11)
P1A 0.170(9) 0.143(7) 0.113(6) -0.079(6) 0.068(6) -0.101(7)
F3A 0.311(18) 0.131(8) 0.216(19) -0.082(10) 0.028(17) -0.086(10)
F2A 0.225(14) 0.167(11) 0.119(7) -0.063(7) 0.067(8) -0.074(10)
F1A 0.253(14) 0.32(2) 0.199(15) -0.011(18) 0.001(14) -0.219(15)
F6A 0.357(19) 0.170(9) 0.212(14) -0.134(10) 0.092(16) -0.095(12)
P6A 0.044(3) 0.061(4) 0.079(7) -0.028(4) -0.003(3) -0.024(3)

loop_
_atom_type_symbol
_atom_type_description
_atom_type_scat_dispersion_real
_atom_type_scat_dispersion_imag
_atom_type_scat_source
C C 0.0033 0.0016 'International Tables Vol C Tables 4.2.6.8 and 6.1.1.4'
H H 0.0000 0.0000 'International Tables Vol C Tables 4.2.6.8 and 6.1.1.4'
Ag Ag -0.8971 1.1015 'International Tables Vol C Tables 4.2.6.8 and 6.1.1.4'
Au Au -2.0133 8.8022 'International Tables Vol C Tables 4.2.6.8 and 6.1.1.4'
F F 0.0171 0.0103 'International Tables Vol C Tables 4.2.6.8 and 6.1.1.4'
N N 0.0061 0.0033 'International Tables Vol C Tables 4.2.6.8 and 6.1.1.4'
P P 0.1023 0.0942 'International Tables Vol C Tables 4.2.6.8 and 6.1.1.4'

loop_
_geom_angle_atom_site_label_1
_geom_angle_atom_site_label_2
_geom_angle_atom_site_label_3
_geom_angle
_geom_angle_site_symmetry_1
_geom_angle_site_symmetry_3
_geom_angle_publ_flag
C1 Au1 Au1 94.68(11) . 2_667 ?
C1 Au1 C14 173.45(16) . . ?
C14 Au1 Au1 90.11(11) . 2_667 ?
N6 Ag1 Ag1 90.14(13) . 2_676 ?
N6 Ag1 N3 167.66(18) . 2_676 ?
N3 Ag1 Ag1 98.08(13) 2_676 2_676 ?
F2B P1B F3B 92.9(11) . . ?
F2B P1B F1B 87.1(9) . . ?
F2B P1B F5B 172.8(9) . . ?
F2B P1B F4B 97.6(10) . . ?
F1B P1B F3B 84.1(10) . . ?
F1B P1B F5B 85.7(7) . . ?
F1B P1B F4B 172.0(12) . . ?
F5B P1B F3B 86.5(10) . . ?
F4B P1B F3B 89.2(12) . . ?
F4B P1B F5B 89.6(9) . . ?
F6B P1B F3B 174.4(13) . . ?
F6B P1B F2B 89.6(11) . . ?
F6B P1B F1B 91.0(11) . . ?
F6B P1B F5B 90.4(10) . . ?
F6B P1B F4B 95.5(13) . . ?
C15 N4 C19 120.3(4) . . ?
C14 N4 C15 127.9(4) . . ?
C14 N4 C19 111.7(4) . . ?
C1 N1 C2 127.6(4) . . ?
C1 N1 C6 112.0(4) . . ?
C2 N1 C6 120.4(4) . . ?
C14 N5 C21 123.6(4) . . ?
C14 N5 C20 113.3(4) . . ?
C20 N5 C21 123.1(4) . . ?
C1 N2 C7 112.0(4) . . ?
C1 N2 C8 123.8(4) . . ?
C7 N2 C8 124.1(4) . . ?
N1 C1 Au1 130.8(3) . . ?
N1 C1 N2 103.4(4) . . ?
N2 C1 Au1 125.8(3) . . ?
N4 C15 H15 120.2 . . ?
C16 C15 N4 119.7(4) . . ?
C16 C15 H15 120.2 . . ?
N4 C14 Au1 131.3(3) . . ?
N5 C14 Au1 125.7(3) . . ?
N5 C14 N4 102.9(4) . . ?
C26 C22 C21 123.1(4) . . ?
C26 C22 C23 117.1(5) . . ?
C23 C22 C21 119.8(4) . . ?
C26 N6 Ag1 122.0(3) . . ?
C25 N6 Ag1 121.5(4) . . ?
C25 N6 C26 116.4(5) . . ?
N4 C19 C18 118.9(4) . . ?
C20 C19 N4 105.1(4) . . ?
C20 C19 C18 136.0(5) . . ?
C22 C26 H26 117.6 . . ?
N6 C26 C22 124.7(4) . . ?
N6 C26 H26 117.6 . . ?
N1 C2 H2 120.6 . . ?
C3 C2 N1 118.8(5) . . ?
C3 C2 H2 120.6 . . ?
C15 C16 H16 119.6 . . ?
C15 C16 C17 120.9(5) . . ?
C17 C16 H16 119.6 . . ?
C13 C9 C8 123.6(4) . . ?
C10 C9 C8 119.0(5) . . ?
C10 C9 C13 117.4(5) . . ?
N2 C7 H7 126.1 . . ?
C6 C7 N2 107.9(4) . . ?
C6 C7 H7 126.1 . . ?
C13 N3 Ag1 122.1(4) . 2_676 ?
C12 N3 Ag1 121.3(4) . 2_676 ?
C12 N3 C13 116.5(5) . . ?
N5 C21 C22 112.3(3) . . ?
N5 C21 H21A 109.1 . . ?
N5 C21 H21B 109.1 . . ?
C22 C21 H21A 109.1 . . ?
C22 C21 H21B 109.1 . . ?
H21A C21 H21B 107.9 . . ?
N2 C8 C9 114.9(4) . . ?
N2 C8 H8A 108.5 . . ?
N2 C8 H8B 108.5 . . ?
C9 C8 H8A 108.5 . . ?
C9 C8 H8B 108.5 . . ?
H8A C8 H8B 107.5 . . ?
N5 C20 H20 126.5 . . ?
C19 C20 N5 107.0(4) . . ?
C19 C20 H20 126.5 . . ?
C9 C13 H13 118.0 . . ?
N3 C13 C9 124.0(5) . . ?
N3 C13 H13 118.0 . . ?
N1 C6 C5 118.8(5) . . ?
C7 C6 N1 104.7(4) . . ?
C7 C6 C5 136.4(5) . . ?
C22 C23 H23 120.5 . . ?
C24 C23 C22 119.1(6) . . ?
C24 C23 H23 120.5 . . ?
C9 C10 H10 120.1 . . ?
C9 C10 C11 119.7(6) . . ?
C11 C10 H10 120.1 . . ?
N7 C27 C28 178.3(9) . . ?
C2 C3 H3 119.1 . . ?
C2 C3 C4 121.8(5) . . ?
C4 C3 H3 119.1 . . ?
C19 C18 H18 120.2 . . ?
C17 C18 C19 119.7(5) . . ?
C17 C18 H18 120.2 . . ?
N6 C25 H25 118.6 . . ?
N6 C25 C24 122.8(5) . . ?
C24 C25 H25 118.6 . . ?
N3 C12 H12 118.2 . . ?
N3 C12 C11 123.6(6) . . ?
C11 C12 H12 118.2 . . ?
C16 C17 H17 119.8 . . ?
C18 C17 C16 120.5(5) . . ?
C18 C17 H17 119.8 . . ?
C23 C24 H24 120.0 . . ?
C25 C24 C23 119.9(5) . . ?
C25 C24 H24 120.0 . . ?
C10 C11 H11 120.6 . . ?
C12 C11 C10 118.8(6) . . ?
C12 C11 H11 120.6 . . ?
C6 C5 H5 120.3 . . ?
C4 C5 C6 119.3(5) . . ?
C4 C5 H5 120.3 . . ?
C3 C4 H4 119.6 . . ?
C5 C4 C3 120.9(6) . . ?
C5 C4 H4 119.6 . . ?
N8 C29 C30 175.9(11) . . ?
C27 C28 H28A 109.5 . . ?
C27 C28 H28B 109.5 . . ?
C27 C28 H28C 109.5 . . ?
H28A C28 H28B 109.5 . . ?
H28A C28 H28C 109.5 . . ?
H28B C28 H28C 109.5 . . ?
C29 C30 H30A 109.5 . . ?
C29 C30 H30B 109.5 . . ?
C29 C30 H30C 109.5 . . ?
H30A C30 H30B 109.5 . . ?
H30A C30 H30C 109.5 . . ?
H30B C30 H30C 109.5 . . ?
F15 P6B F9 72.3(11) . . ?
F12 P6B F15 152.6(17) . . ?
F12 P6B F10 88.2(15) . . ?
F12 P6B F9 81.1(11) . . ?
F7 P6B F15 88.8(16) . . ?
F7 P6B F12 82.2(17) . . ?
F7 P6B F13 88.9(14) . . ?
F7 P6B F17 91.3(15) . . ?
F7 P6B F16 176.9(17) . . ?
F7 P6B F10 133.2(15) . . ?
F7 P6B F18 90.4(16) . . ?
F7 P6B F8 24.0(10) . . ?
F7 P6B F9 56.9(10) . . ?
F7 P6B F14 89.5(18) . . ?
F13 P6B F15 87.0(13) . . ?
F13 P6B F12 67.1(11) . . ?
F13 P6B F10 45.8(8) . . ?
F13 P6B F9 35.9(7) . . ?
F13 P6B F14 97.0(14) . . ?
F17 P6B F15 92.1(15) . . ?
F17 P6B F12 113.8(15) . . ?
F17 P6B F13 179.0(17) . . ?
F17 P6B F16 91.9(14) . . ?
F17 P6B F10 133.8(18) . . ?
F17 P6B F18 91.3(12) . . ?
F17 P6B F8 67.2(12) . . ?
F17 P6B F9 143.8(17) . . ?
F17 P6B F14 82.1(13) . . ?
F16 P6B F15 91.2(17) . . ?
F16 P6B F12 96.5(16) . . ?
F16 P6B F13 88.0(14) . . ?
F16 P6B F10 43.8(9) . . ?
F16 P6B F8 159.1(17) . . ?
F16 P6B F9 120.2(15) . . ?
F16 P6B F14 91.0(17) . . ?
F10 P6B F15 79.3(14) . . ?
F10 P6B F9 76.4(10) . . ?
F18 P6B F15 176.5(18) . . ?
F18 P6B F12 24.0(8) . . ?
F18 P6B F13 89.6(13) . . ?
F18 P6B F16 89.4(14) . . ?
F18 P6B F10 98.9(14) . . ?
F18 P6B F8 91.5(17) . . ?
F18 P6B F9 104.5(13) . . ?
F18 P6B F14 173.4(16) . . ?
F11 P6B F15 100.6(19) . . ?
F11 P6B F12 104.8(15) . . ?
F11 P6B F7 132(2) . . ?
F11 P6B F13 138(2) . . ?
F11 P6B F17 41.5(10) . . ?
F11 P6B F16 51.5(12) . . ?
F11 P6B F10 95.2(18) . . ?
F11 P6B F18 82.5(13) . . ?
F11 P6B F8 108.0(17) . . ?
F11 P6B F9 170(2) . . ?
F11 P6B F14 92.7(17) . . ?
F8 P6B F15 89.1(18) . . ?
F8 P6B F12 92.8(18) . . ?
F8 P6B F13 112.9(17) . . ?
F8 P6B F10 155.7(16) . . ?
F8 P6B F9 79.8(13) . . ?
F8 P6B F14 85.7(17) . . ?
F14 P6B F15 10.0(16) . . ?
F14 P6B F12 162.1(17) . . ?
F14 P6B F10 86.0(15) . . ?
F14 P6B F9 81.0(13) . . ?
P6A F15 P6B 8.7(13) . . ?
P6B F12 F13 55.8(9) . . ?
F18 F12 P6B 74(3) . . ?
F18 F12 F13 126(3) . . ?
F18 F12 P6A 84(3) . . ?
P6A F12 P6B 9.6(13) . . ?
P6A F12 F13 47.2(9) . . ?
P6B F7 F9 70.9(10) . . ?
F8 F7 P6B 79(2) . . ?
F8 F7 F9 144(3) . . ?
F8 F7 P6A 88(2) . . ?
P6A F7 P6B 9.6(14) . . ?
P6A F7 F9 61.3(10) . . ?
P6B F13 F12 57.1(10) . . ?
F10 F13 P6B 70.9(12) . . ?
F10 F13 F12 96.3(11) . . ?
F10 F13 P6A 74.3(13) . . ?
F9 F13 P6B 86.0(13) . . ?
F9 F13 F12 102.2(14) . . ?
F9 F13 F10 135.6(13) . . ?
F9 F13 P6A 80.5(14) . . ?
P6A F13 P6B 5.7(17) . . ?
P6A F13 F12 60.3(11) . . ?
P6B F17 F8 56.8(11) . . ?
P6B F17 P6A 4.4(15) . . ?
F11 F17 P6B 56.5(12) . . ?
F11 F17 F8 112.4(12) . . ?
F11 F17 P6A 60.3(11) . . ?
F8 F17 P6A 53.6(10) . . ?
P6B F16 P6A 8.6(13) . . ?
F10 F16 P6B 72.9(10) . . ?
F10 F16 F11 126.5(11) . . ?
F10 F16 P6A 64.3(9) . . ?
F11 F16 P6B 53.8(9) . . ?
F11 F16 P6A 62.3(9) . . ?
F13 F10 P6B 63.3(10) . . ?
F13 F10 P6A 55.3(10) . . ?
F16 F10 P6B 63.3(9) . . ?
F16 F10 F13 123.4(10) . . ?
F16 F10 P6A 72.2(10) . . ?
P6A F10 P6B 9.0(14) . . ?
P6B F18 P6A 8.7(14) . . ?
F12 F18 P6B 82(3) . . ?
F12 F18 P6A 73(3) . . ?
P6B F11 P6A 3(2) . . ?
F17 F11 P6B 82.0(16) . . ?
F17 F11 F16 151.9(15) . . ?
F17 F11 P6A 84.3(15) . . ?
F16 F11 P6B 74.7(14) . . ?
F16 F11 P6A 71.8(12) . . ?
P6B F8 F17 55.9(10) . . ?
P6B F8 P6A 9.7(13) . . ?
F7 F8 P6B 77(2) . . ?
F7 F8 F17 132(3) . . ?
F7 F8 P6A 68(2) . . ?
P6A F8 F17 65.1(10) . . ?
F7 F9 P6B 52.2(9) . . ?
F13 F9 P6B 58.1(10) . . ?
F13 F9 F7 104.6(11) . . ?
F13 F9 P6A 57.0(12) . . ?
P6A F9 P6B 1.7(17) . . ?
P6A F9 F7 53.8(11) . . ?
P6A F14 P6B 9.7(13) . . ?
F5A P1A F2A 171.6(18) . . ?
F5A P1A F1A 89.8(15) . . ?
F5A P1A F6A 85.1(15) . . ?
F4A P1A F5A 91.2(14) . . ?
F4A P1A F2A 85.9(15) . . ?
F4A P1A F1A 177.7(18) . . ?
F4A P1A F6A 85.6(16) . . ?
F3A P1A F5A 94.7(17) . . ?
F3A P1A F4A 85.0(18) . . ?
F3A P1A F2A 92.9(16) . . ?
F3A P1A F1A 97.1(19) . . ?
F3A P1A F6A 171(2) . . ?
F2A P1A F1A 92.8(15) . . ?
F6A P1A F2A 86.8(12) . . ?
F6A P1A F1A 92.4(16) . . ?
F15 P6A F17 86.9(12) . . ?
F15 P6A F16 90.3(16) . . ?
F15 P6A F18 166.0(16) . . ?
F12 P6A F15 170.6(15) . . ?
F12 P6A F17 102.4(11) . . ?
F12 P6A F16 92.1(13) . . ?
F12 P6A F18 23.1(8) . . ?
F7 P6A F15 95.1(18) . . ?
F7 P6A F12 84.9(17) . . ?
F7 P6A F17 85.4(13) . . ?
F7 P6A F16 164.6(16) . . ?
F7 P6A F10 151.5(17) . . ?
F7 P6A F18 89.4(17) . . ?
F7 P6A F11 119.1(17) . . ?
F7 P6A F8 24.2(10) . . ?
F7 P6A F9 64.9(13) . . ?
F7 P6A F14 94(2) . . ?
F13 P6A F15 98.4(15) . . ?
F13 P6A F12 72.5(13) . . ?
F13 P6A F7 102.0(18) . . ?
F13 P6A F17 170.4(19) . . ?
F13 P6A F16 91.5(17) . . ?
F13 P6A F10 50.3(11) . . ?
F13 P6A F18 93.6(15) . . ?
F13 P6A F11 136(2) . . ?
F13 P6A F8 126.2(19) . . ?
F13 P6A F9 42.5(9) . . ?
F13 P6A F14 109.3(16) . . ?
F16 P6A F17 80.4(11) . . ?
F10 P6A F15 84.3(16) . . ?
F10 P6A F12 91.3(14) . . ?
F10 P6A F17 122.9(16) . . ?
F10 P6A F16 43.4(8) . . ?
F10 P6A F18 98.1(15) . . ?
F10 P6A F9 86.9(12) . . ?
F18 P6A F17 80.2(10) . . ?
F18 P6A F16 82.2(12) . . ?
F11 P6A F15 94.2(15) . . ?
F11 P6A F12 93.9(12) . . ?
F11 P6A F17 35.4(8) . . ?
F11 P6A F16 45.9(10) . . ?
F11 P6A F10 89.3(15) . . ?
F11 P6A F18 72.0(10) . . ?
F11 P6A F8 95.6(15) . . ?
F11 P6A F9 175(2) . . ?
F8 P6A F15 91.5(17) . . ?
F8 P6A F12 92.2(17) . . ?
F8 P6A F17 61.3(11) . . ?
F8 P6A F16 141.5(16) . . ?
F8 P6A F10 173.8(16) . . ?
F8 P6A F18 87.1(16) . . ?
F8 P6A F9 88.0(14) . . ?
F9 P6A F15 81.6(12) . . ?
F9 P6A F12 89.9(13) . . ?
F9 P6A F17 146.9(18) . . ?
F9 P6A F16 130.3(17) . . ?
F9 P6A F18 112.2(15) . . ?
F14 P6A F15 11.0(15) . . ?
F14 P6A F12 178.2(19) . . ?
F14 P6A F17 75.9(13) . . ?
F14 P6A F16 88.2(18) . . ?
F14 P6A F10 90.2(17) . . ?
F14 P6A F18 155.4(17) . . ?
F14 P6A F11 85.1(16) . . ?
F14 P6A F8 86.4(18) . . ?
F14 P6A F9 91.2(14) . . ?

loop_
_geom_bond_atom_site_label_1
_geom_bond_atom_site_label_2
_geom_bond_distance
_geom_bond_site_symmetry_2
_geom_bond_publ_flag
Au1 Au1 3.2991(4) 2_667 ?
Au1 C1 2.020(5) . ?
Au1 C14 2.021(4) . ?
Ag1 Ag1 3.3205(13) 2_676 ?
Ag1 N6 2.137(4) . ?
Ag1 N3 2.146(5) 2_676 ?
P1B F3B 1.672(18) . ?
P1B F2B 1.551(14) . ?
P1B F1B 1.564(13) . ?
P1B F5B 1.606(12) . ?
P1B F4B 1.575(14) . ?
P1B F6B 1.519(17) . ?
N4 C15 1.392(6) . ?
N4 C14 1.368(5) . ?
N4 C19 1.407(6) . ?
N1 C1 1.361(6) . ?
N1 C2 1.395(6) . ?
N1 C6 1.413(6) . ?
N5 C14 1.350(5) . ?
N5 C21 1.459(6) . ?
N5 C20 1.366(6) . ?
N2 C1 1.365(5) . ?
N2 C7 1.371(7) . ?
N2 C8 1.456(6) . ?
C15 H15 0.9300 . ?
C15 C16 1.336(7) . ?
C22 C26 1.357(6) . ?
C22 C21 1.515(6) . ?
C22 C23 1.381(6) . ?
N6 C26 1.339(6) . ?
N6 C25 1.336(7) . ?
C19 C20 1.360(7) . ?
C19 C18 1.411(7) . ?
C26 H26 0.9300 . ?
C2 H2 0.9300 . ?
C2 C3 1.342(7) . ?
C16 H16 0.9300 . ?
C16 C17 1.427(8) . ?
C9 C8 1.505(7) . ?
C9 C13 1.367(7) . ?
C9 C10 1.366(7) . ?
C7 H7 0.9300 . ?
C7 C6 1.359(7) . ?
N3 C13 1.346(6) . ?
N3 C12 1.321(8) . ?
C21 H21A 0.9700 . ?
C21 H21B 0.9700 . ?
C8 H8A 0.9700 . ?
C8 H8B 0.9700 . ?
C20 H20 0.9300 . ?
N7 C27 1.133(9) . ?
C13 H13 0.9300 . ?
C6 C5 1.414(8) . ?
C23 H23 0.9300 . ?
C23 C24 1.364(9) . ?
C10 H10 0.9300 . ?
C10 C11 1.371(9) . ?
C27 C28 1.450(11) . ?
C3 H3 0.9300 . ?
C3 C4 1.404(8) . ?
C18 H18 0.9300 . ?
C18 C17 1.341(8) . ?
C25 H25 0.9300 . ?
C25 C24 1.347(9) . ?
C12 H12 0.9300 . ?
C12 C11 1.357(9) . ?
C17 H17 0.9300 . ?
C24 H24 0.9300 . ?
C11 H11 0.9300 . ?
C5 H5 0.9300 . ?
C5 C4 1.343(9) . ?
C4 H4 0.9300 . ?
C29 N8 1.112(10) . ?
C29 C30 1.471(12) . ?
C28 H28A 0.9600 . ?
C28 H28B 0.9600 . ?
C28 H28C 0.9600 . ?
C30 H30A 0.9600 . ?
C30 H30B 0.9600 . ?
C30 H30C 0.9600 . ?
P6B F15 1.71(3) . ?
P6B F12 1.59(3) . ?
P6B F7 1.54(3) . ?
P6B F13 1.57(2) . ?
P6B F17 1.54(2) . ?
P6B F16 1.55(3) . ?
P6B F10 1.66(3) . ?
P6B F18 1.55(2) . ?
P6B F11 1.30(2) . ?
P6B F8 1.56(3) . ?
P6B F9 1.84(2) . ?
P6B F14 1.58(3) . ?
F15 P6A 1.63(2) . ?
F12 F13 1.75(2) . ?
F12 F18 0.65(2) . ?
F12 P6A 1.59(2) . ?
F7 F8 0.65(2) . ?
F7 F9 1.63(2) . ?
F7 P6A 1.46(3) . ?
F13 F10 1.259(16) . ?
F13 F9 1.085(16) . ?
F13 P6A 1.35(2) . ?
F17 F11 1.032(18) . ?
F17 F8 1.72(2) . ?
F17 P6A 1.78(2) . ?
F16 F10 1.201(15) . ?
F16 F11 1.258(18) . ?
F16 P6A 1.66(3) . ?
F10 P6A 1.57(3) . ?
F18 P6A 1.66(3) . ?
F11 P6A 1.55(2) . ?
F8 P6A 1.57(3) . ?
F9 P6A 1.58(2) . ?
F14 P6A 1.54(3) . ?
F5A P1A 1.491(17) . ?
F4A P1A 1.46(2) . ?
P1A F3A 1.38(3) . ?
P1A F2A 1.521(19) . ?
P1A F1A 1.55(2) . ?
P1A F6A 1.518(19) . ?

loop_
_geom_torsion_atom_site_label_1
_geom_torsion_atom_site_label_2
_geom_torsion_atom_site_label_3
_geom_torsion_atom_site_label_4
_geom_torsion
_geom_torsion_site_symmetry_1
_geom_torsion_site_symmetry_2
_geom_torsion_site_symmetry_3
_geom_torsion_site_symmetry_4
_geom_torsion_publ_flag
Ag1 N6 C26 C22 177.9(4) . . . . ?
Ag1 N6 C25 C24 -178.3(6) . . . . ?
Ag1 N3 C13 C9 179.1(4) 2_676 . . . ?
Ag1 N3 C12 C11 -179.1(6) 2_676 . . . ?
N4 C15 C16 C17 -0.5(8) . . . . ?
N4 C19 C20 N5 0.2(5) . . . . ?
N4 C19 C18 C17 -0.7(8) . . . . ?
N1 C2 C3 C4 0.1(8) . . . . ?
N1 C6 C5 C4 0.0(9) . . . . ?
N2 C7 C6 N1 -0.1(5) . . . . ?
N2 C7 C6 C5 -177.4(6) . . . . ?
C1 N1 C2 C3 -177.8(5) . . . . ?
C1 N1 C6 C7 0.2(5) . . . . ?
C1 N1 C6 C5 178.1(5) . . . . ?
C1 N2 C7 C6 0.0(6) . . . . ?
C1 N2 C8 C9 -100.9(5) . . . . ?
C15 N4 C14 Au1 2.9(6) . . . . ?
C15 N4 C14 N5 179.4(4) . . . . ?
C15 N4 C19 C20 -179.7(4) . . . . ?
C15 N4 C19 C18 0.9(6) . . . . ?
C15 C16 C17 C18 0.7(9) . . . . ?
C14 N4 C15 C16 179.7(5) . . . . ?
C14 N4 C19 C20 0.3(5) . . . . ?
C14 N4 C19 C18 -179.1(4) . . . . ?
C14 N5 C21 C22 98.0(5) . . . . ?
C14 N5 C20 C19 -0.5(5) . . . . ?
C22 C23 C24 C25 -1.7(11) . . . . ?
N6 C25 C24 C23 0.7(12) . . . . ?
C19 N4 C15 C16 -0.3(7) . . . . ?
C19 N4 C14 Au1 -177.0(3) . . . . ?
C19 N4 C14 N5 -0.6(4) . . . . ?
C19 C18 C17 C16 -0.1(9) . . . . ?
C26 C22 C21 N5 -27.6(7) . . . . ?
C26 C22 C23 C24 1.4(9) . . . . ?
C26 N6 C25 C24 0.7(10) . . . . ?
C2 N1 C1 Au1 -4.5(6) . . . . ?
C2 N1 C1 N2 177.9(4) . . . . ?
C2 N1 C6 C7 -178.0(4) . . . . ?
C2 N1 C6 C5 -0.1(7) . . . . ?
C2 C3 C4 C5 -0.2(10) . . . . ?
C9 C10 C11 C12 -0.8(11) . . . . ?
C7 N2 C1 Au1 -177.7(3) . . . . ?
C7 N2 C1 N1 0.1(5) . . . . ?
C7 N2 C8 C9 83.4(6) . . . . ?
C7 C6 C5 C4 177.1(7) . . . . ?
N3 C12 C11 C10 -0.1(12) . . . . ?
C21 N5 C14 Au1 -0.6(6) . . . . ?
C21 N5 C14 N4 -177.4(4) . . . . ?
C21 N5 C20 C19 177.5(4) . . . . ?
C21 C22 C26 N6 179.3(5) . . . . ?
C21 C22 C23 C24 -177.9(6) . . . . ?
C8 N2 C1 Au1 6.2(6) . . . . ?
C8 N2 C1 N1 -176.0(4) . . . . ?
C8 N2 C7 C6 176.1(4) . . . . ?
C8 C9 C13 N3 178.4(5) . . . . ?
C8 C9 C10 C11 -177.6(6) . . . . ?
C20 N5 C14 Au1 177.4(3) . . . . ?
C20 N5 C14 N4 0.7(5) . . . . ?
C20 N5 C21 C22 -79.9(5) . . . . ?
C20 C19 C18 C17 -179.8(6) . . . . ?
C13 C9 C8 N2 22.5(7) . . . . ?
C13 C9 C10 C11 0.8(9) . . . . ?
C13 N3 C12 C11 1.0(10) . . . . ?
C6 N1 C1 Au1 177.5(3) . . . . ?
C6 N1 C1 N2 -0.2(5) . . . . ?
C6 N1 C2 C3 0.1(6) . . . . ?
C6 C5 C4 C3 0.1(10) . . . . ?
C23 C22 C26 N6 0.1(8) . . . . ?
C23 C22 C21 N5 151.6(5) . . . . ?
C10 C9 C8 N2 -159.3(5) . . . . ?
C10 C9 C13 N3 0.1(8) . . . . ?
C18 C19 C20 N5 179.4(5) . . . . ?
C25 N6 C26 C22 -1.1(8) . . . . ?
C12 N3 C13 C9 -1.0(9) . . . . ?
P6B F15 P6A F7 106(12) . . . . ?
P6B F15 P6A F13 -151(13) . . . . ?
P6B F15 P6A F17 21(11) . . . . ?
P6B F15 P6A F16 -60(11) . . . . ?
P6B F15 P6A F10 -103(12) . . . . ?
P6B F15 P6A F18 -3(7) . . . . ?
P6B F15 P6A F11 -14(11) . . . . ?
P6B F15 P6A F8 82(11) . . . . ?
P6B F15 P6A F9 169(12) . . . . ?
P6B F15 P6A F14 20(16) . . . . ?
P6B F12 F13 F10 62.4(14) . . . . ?
P6B F12 F13 F9 -77.0(15) . . . . ?
P6B F12 F13 P6A -6(2) . . . . ?
P6B F12 F18 P6A 0.7(19) . . . . ?
P6B F12 P6A F7 -104(11) . . . . ?
P6B F12 P6A F13 151(12) . . . . ?
P6B F12 P6A F17 -20(10) . . . . ?
P6B F12 P6A F16 60(11) . . . . ?
P6B F12 P6A F10 104(11) . . . . ?
P6B F12 P6A F18 -4(11) . . . . ?
P6B F12 P6A F11 14(10) . . . . ?
P6B F12 P6A F8 -81(11) . . . . ?
P6B F12 P6A F9 -169(12) . . . . ?
P6B F7 F8 F17 -2(4) . . . . ?
P6B F7 F8 P6A 3.8(17) . . . . ?
P6B F7 F9 F13 26.6(14) . . . . ?
P6B F7 F9 P6A -0.7(18) . . . . ?
P6B F7 P6A F15 -105(10) . . . . ?
P6B F7 P6A F12 84(10) . . . . ?
P6B F7 P6A F13 155(11) . . . . ?
P6B F7 P6A F17 -19(9) . . . . ?
P6B F7 P6A F16 4(5) . . . . ?
P6B F7 P6A F10 167(13) . . . . ?
P6B F7 P6A F18 61(10) . . . . ?
P6B F7 P6A F11 -8(9) . . . . ?
P6B F7 P6A F8 -23(11) . . . . ?
P6B F7 P6A F9 176(10) . . . . ?
P6B F7 P6A F14 -94(10) . . . . ?
P6B F13 F10 F16 21.0(14) . . . . ?
P6B F13 F10 P6A -4.8(17) . . . . ?
P6B F13 F9 F7 -24.6(13) . . . . ?
P6B F13 F9 P6A 1.5(19) . . . . ?
P6B F13 P6A F15 128(20) . . . . ?
P6B F13 P6A F12 -55(19) . . . . ?
P6B F13 P6A F7 -135(20) . . . . ?
P6B F13 P6A F16 37(19) . . . . ?
P6B F13 P6A F10 52(20) . . . . ?
P6B F13 P6A F18 -45(19) . . . . ?
P6B F13 P6A F11 23(18) . . . . ?
P6B F13 P6A F8 -134(21) . . . . ?
P6B F13 P6A F9 -165(20) . . . . ?
P6B F13 P6A F14 126(21) . . . . ?
P6B F17 F11 F16 34(3) . . . . ?
P6B F17 F11 P6A 2.5(18) . . . . ?
P6B F17 F8 F7 2(5) . . . . ?
P6B F17 F8 P6A -3.6(18) . . . . ?
P6B F17 P6A F15 -130(23) . . . . ?
P6B F17 P6A F12 51(22) . . . . ?
P6B F17 P6A F7 135(23) . . . . ?
P6B F17 P6A F16 -39(22) . . . . ?
P6B F17 P6A F10 -49(22) . . . . ?
P6B F17 P6A F18 45(22) . . . . ?
P6B F17 P6A F11 -28(22) . . . . ?
P6B F17 P6A F8 137(23) . . . . ?
P6B F17 P6A F9 161(25) . . . . ?
P6B F17 P6A F14 -130(23) . . . . ?
P6B F16 F10 F13 -21.0(14) . . . . ?
P6B F16 F10 P6A 1.1(17) . . . . ?
P6B F16 F11 F17 -35(3) . . . . ?
P6B F16 F11 P6A -1.8(18) . . . . ?
P6B F16 P6A F15 106(11) . . . . ?
P6B F16 P6A F12 -84(10) . . . . ?
P6B F16 P6A F7 -5(5) . . . . ?
P6B F16 P6A F13 -156(11) . . . . ?
P6B F16 P6A F17 19(10) . . . . ?
P6B F16 P6A F10 -173(11) . . . . ?
P6B F16 P6A F18 -63(10) . . . . ?
P6B F16 P6A F11 10(10) . . . . ?
P6B F16 P6A F8 13(8) . . . . ?
P6B F16 P6A F9 -175(12) . . . . ?
P6B F16 P6A F14 95(11) . . . . ?
P6B F10 P6A F15 103(10) . . . . ?
P6B F10 P6A F12 -86(10) . . . . ?
P6B F10 P6A F7 -167(13) . . . . ?
P6B F10 P6A F13 -151(11) . . . . ?
P6B F10 P6A F17 20(9) . . . . ?
P6B F10 P6A F16 6(10) . . . . ?
P6B F10 P6A F18 -63(10) . . . . ?
P6B F10 P6A F11 8(9) . . . . ?
P6B F10 P6A F9 -175(11) . . . . ?
P6B F10 P6A F14 93(10) . . . . ?
P6B F18 P6A F15 3(7) . . . . ?
P6B F18 P6A F12 176(13) . . . . ?
P6B F18 P6A F7 -106(12) . . . . ?
P6B F18 P6A F13 152(13) . . . . ?
P6B F18 P6A F17 -21(11) . . . . ?
P6B F18 P6A F16 61(12) . . . . ?
P6B F18 P6A F10 102(12) . . . . ?
P6B F18 P6A F11 15(11) . . . . ?
P6B F18 P6A F8 -82(12) . . . . ?
P6B F18 P6A F9 -169(13) . . . . ?
P6B F18 P6A F14 -7(8) . . . . ?
P6B F11 P6A F15 125(32) . . . . ?
P6B F11 P6A F12 -60(31) . . . . ?
P6B F11 P6A F7 27(30) . . . . ?
P6B F11 P6A F13 -128(32) . . . . ?
P6B F11 P6A F17 46(31) . . . . ?
P6B F11 P6A F16 -149(31) . . . . ?
P6B F11 P6A F10 -151(32) . . . . ?
P6B F11 P6A F18 -52(31) . . . . ?
P6B F11 P6A F8 33(30) . . . . ?
P6B F11 P6A F14 119(32) . . . . ?
P6B F8 P6A F15 -104(10) . . . . ?
P6B F8 P6A F12 85(9) . . . . ?
P6B F8 P6A F7 158(11) . . . . ?
P6B F8 P6A F13 155(11) . . . . ?
P6B F8 P6A F17 -18(9) . . . . ?
P6B F8 P6A F16 -11(8) . . . . ?
P6B F8 P6A F18 62(9) . . . . ?
P6B F8 P6A F11 -9(9) . . . . ?
P6B F8 P6A F9 175(10) . . . . ?
P6B F8 P6A F14 -94(10) . . . . ?
P6B F9 P6A F15 -118(53) . . . . ?
P6B F9 P6A F12 66(52) . . . . ?
P6B F9 P6A F7 -18(52) . . . . ?
P6B F9 P6A F13 130(53) . . . . ?
P6B F9 P6A F17 -47(51) . . . . ?
P6B F9 P6A F16 159(54) . . . . ?
P6B F9 P6A F10 158(53) . . . . ?
P6B F9 P6A F18 60(52) . . . . ?
P6B F9 P6A F8 -26(52) . . . . ?
P6B F9 P6A F14 -112(53) . . . . ?
P6B F14 P6A F15 -161(15) . . . . ?
P6B F14 P6A F7 104(11) . . . . ?
P6B F14 P6A F13 -151(13) . . . . ?
P6B F14 P6A F17 20(11) . . . . ?
P6B F14 P6A F16 -61(11) . . . . ?
P6B F14 P6A F10 -104(11) . . . . ?
P6B F14 P6A F18 6(7) . . . . ?
P6B F14 P6A F11 -15(10) . . . . ?
P6B F14 P6A F8 81(11) . . . . ?
P6B F14 P6A F9 169(12) . . . . ?
F15 P6B F12 F13 20(5) . . . . ?
F15 P6B F12 F18 179(5) . . . . ?
F15 P6B F12 P6A -5(8) . . . . ?
F15 P6B F7 F8 -91(4) . . . . ?
F15 P6B F7 F9 69.6(12) . . . . ?
F15 P6B F7 P6A 66(10) . . . . ?
F15 P6B F13 F12 -171(2) . . . . ?
F15 P6B F13 F10 77.9(15) . . . . ?
F15 P6B F13 F9 -63.5(16) . . . . ?
F15 P6B F13 P6A -48(19) . . . . ?
F15 P6B F17 F11 -104(2) . . . . ?
F15 P6B F17 F8 88.1(17) . . . . ?
F15 P6B F17 P6A 47(22) . . . . ?
F15 P6B F16 F10 -73.1(12) . . . . ?
F15 P6B F16 F11 102.6(16) . . . . ?
F15 P6B F16 P6A -67(10) . . . . ?
F15 P6B F10 F13 -96.3(14) . . . . ?
F15 P6B F10 F16 103.2(15) . . . . ?
F15 P6B F10 P6A -70(10) . . . . ?
F15 P6B F11 F17 81.1(19) . . . . ?
F15 P6B F11 F16 -83.0(16) . . . . ?
F15 P6B F11 P6A -52(30) . . . . ?
F15 P6B F8 F7 89(4) . . . . ?
F15 P6B F8 F17 -92.6(14) . . . . ?
F15 P6B F8 P6A 68(9) . . . . ?
F15 P6B F9 F7 -100.4(16) . . . . ?
F15 P6B F9 F13 110.2(17) . . . . ?
F15 P6B F9 P6A 61(52) . . . . ?
F15 P6B F14 P6A 20(16) . . . . ?
F12 P6B F15 P6A 5(8) . . . . ?
F12 P6B F7 F8 115(4) . . . . ?
F12 P6B F7 F9 -84.5(11) . . . . ?
F12 P6B F7 P6A -88(10) . . . . ?
F12 P6B F13 F10 -111.3(14) . . . . ?
F12 P6B F13 F9 107.3(15) . . . . ?
F12 P6B F13 P6A 122(20) . . . . ?
F12 P6B F17 F11 86(2) . . . . ?
F12 P6B F17 F8 -83(2) . . . . ?
F12 P6B F17 P6A -124(24) . . . . ?
F12 P6B F16 F10 80.6(12) . . . . ?
F12 P6B F16 F11 -103.7(15) . . . . ?
F12 P6B F16 P6A 87(10) . . . . ?
F12 P6B F10 F13 59.2(12) . . . . ?
F12 P6B F10 F16 -101.3(12) . . . . ?
F12 P6B F10 P6A 85(10) . . . . ?
F12 P6B F18 P6A -4(12) . . . . ?
F12 P6B F11 F17 -109.4(19) . . . . ?
F12 P6B F11 F16 86.5(17) . . . . ?
F12 P6B F11 P6A 117(32) . . . . ?
F12 P6B F8 F7 -64(4) . . . . ?
F12 P6B F8 F17 114.7(13) . . . . ?
F12 P6B F8 P6A -85(10) . . . . ?
F12 P6B F9 F7 86.4(16) . . . . ?
F12 P6B F9 F13 -63.0(15) . . . . ?
F12 P6B F9 P6A -112(53) . . . . ?
F12 P6B F14 P6A -4(7) . . . . ?
F12 F13 F10 P6B -51.9(11) . . . . ?
F12 F13 F10 F16 -31.0(16) . . . . ?
F12 F13 F10 P6A -56.7(11) . . . . ?
F12 F13 F9 P6B 55.1(11) . . . . ?
F12 F13 F9 F7 30.5(12) . . . . ?
F12 F13 F9 P6A 56.6(12) . . . . ?
F12 F13 P6A F15 -178(2) . . . . ?
F12 F13 P6A F7 -80.7(17) . . . . ?
F12 F13 P6A F16 91.8(12) . . . . ?
F12 F13 P6A F10 107.0(13) . . . . ?
F12 F13 P6A F18 9.5(16) . . . . ?
F12 F13 P6A F11 77(2) . . . . ?
F12 F13 P6A F8 -80(2) . . . . ?
F12 F13 P6A F9 -110.0(15) . . . . ?
F12 F13 P6A F14 -180(2) . . . . ?
F12 F18 P6A F15 -173(9) . . . . ?
F12 F18 P6A F7 78(4) . . . . ?
F12 F18 P6A F13 -24(4) . . . . ?
F12 F18 P6A F17 164(4) . . . . ?
F12 F18 P6A F16 -115(4) . . . . ?
F12 F18 P6A F10 -74(4) . . . . ?
F12 F18 P6A F11 -161(4) . . . . ?
F12 F18 P6A F8 102(4) . . . . ?
F12 F18 P6A F9 16(4) . . . . ?
F12 F18 P6A F14 177(6) . . . . ?
F7 P6B F15 P6A -65(11) . . . . ?
F7 P6B F12 F13 92.1(13) . . . . ?
F7 P6B F12 F18 -109(4) . . . . ?
F7 P6B F12 P6A 67(11) . . . . ?
F7 P6B F13 F12 -82.0(16) . . . . ?
F7 P6B F13 F10 166.8(14) . . . . ?
F7 P6B F13 F9 25.3(14) . . . . ?
F7 P6B F13 P6A 40(19) . . . . ?
F7 P6B F17 F11 168(2) . . . . ?
F7 P6B F17 F8 -0.7(16) . . . . ?
F7 P6B F17 P6A -42(22) . . . . ?
F7 P6B F10 F13 -18(2) . . . . ?
F7 P6B F10 F16 -179(2) . . . . ?
F7 P6B F10 P6A 8(8) . . . . ?
F7 P6B F18 F12 69(4) . . . . ?
F7 P6B F18 P6A 65(12) . . . . ?
F7 P6B F11 F17 -17(3) . . . . ?
F7 P6B F11 F16 179(2) . . . . ?
F7 P6B F11 P6A -150(33) . . . . ?
F7 P6B F8 F17 178(4) . . . . ?
F7 P6B F8 P6A -21(10) . . . . ?
F7 P6B F9 F13 -149.3(17) . . . . ?
F7 P6B F9 P6A 161(53) . . . . ?
F7 P6B F14 P6A -66(11) . . . . ?
F7 F8 P6A F15 99(4) . . . . ?
F7 F8 P6A F12 -72(4) . . . . ?
F7 F8 P6A F13 -3(4) . . . . ?
F7 F8 P6A F17 -175(4) . . . . ?
F7 F8 P6A F16 -169(4) . . . . ?
F7 F8 P6A F18 -95(4) . . . . ?
F7 F8 P6A F11 -167(4) . . . . ?
F7 F8 P6A F9 17(4) . . . . ?
F7 F8 P6A F14 109(4) . . . . ?
F7 F9 P6A F15 -99.6(16) . . . . ?
F7 F9 P6A F12 84.4(16) . . . . ?
F7 F9 P6A F13 148.1(18) . . . . ?
F7 F9 P6A F17 -29(3) . . . . ?
F7 F9 P6A F16 177(2) . . . . ?
F7 F9 P6A F10 175.7(17) . . . . ?
F7 F9 P6A F18 78.3(19) . . . . ?
F7 F9 P6A F8 -7.8(16) . . . . ?
F7 F9 P6A F14 -94.1(19) . . . . ?
F13 P6B F15 P6A 24(11) . . . . ?
F13 P6B F12 F18 159(4) . . . . ?
F13 P6B F12 P6A -25(11) . . . . ?
F13 P6B F7 F8 -178(4) . . . . ?
F13 P6B F7 F9 -17.4(9) . . . . ?
F13 P6B F7 P6A -21(9) . . . . ?
F13 P6B F16 F10 13.9(9) . . . . ?
F13 P6B F16 F11 -170.5(16) . . . . ?
F13 P6B F16 P6A 20(10) . . . . ?
F13 P6B F10 F16 -160.5(13) . . . . ?
F13 P6B F10 P6A 26(10) . . . . ?
F13 P6B F18 F12 -19(4) . . . . ?
F13 P6B F18 P6A -24(11) . . . . ?
F13 P6B F11 F17 179(3) . . . . ?
F13 P6B F11 F16 14(3) . . . . ?
F13 P6B F11 P6A 45(30) . . . . ?
F13 P6B F8 F7 3(4) . . . . ?
F13 P6B F8 F17 -179.0(18) . . . . ?
F13 P6B F8 P6A -19(9) . . . . ?
F13 P6B F9 F7 149.3(17) . . . . ?
F13 P6B F9 P6A -49(52) . . . . ?
F13 P6B F14 P6A 23(10) . . . . ?
F13 F12 F18 P6B 22(4) . . . . ?
F13 F12 F18 P6A 22(4) . . . . ?
F13 F12 P6A F7 104.3(16) . . . . ?
F13 F12 P6A F17 -172(2) . . . . ?
F13 F12 P6A F16 -90.9(16) . . . . ?
F13 F12 P6A F10 -47.4(11) . . . . ?
F13 F12 P6A F18 -155(4) . . . . ?
F13 F12 P6A F11 -137(2) . . . . ?
F13 F12 P6A F8 127.4(18) . . . . ?
F13 F12 P6A F9 39.5(9) . . . . ?
F13 F10 P6A F15 -105.9(14) . . . . ?
F13 F10 P6A F12 65.8(12) . . . . ?
F13 F10 P6A F7 -16(3) . . . . ?
F13 F10 P6A F17 171(2) . . . . ?
F13 F10 P6A F16 157.6(14) . . . . ?
F13 F10 P6A F18 88.0(15) . . . . ?
F13 F10 P6A F11 159.8(16) . . . . ?
F13 F10 P6A F9 -24.0(9) . . . . ?
F13 F10 P6A F14 -115.2(16) . . . . ?
F13 F9 P6A F15 112.2(18) . . . . ?
F13 F9 P6A F12 -63.7(15) . . . . ?
F13 F9 P6A F7 -148.1(18) . . . . ?
F13 F9 P6A F17 -177(3) . . . . ?
F13 F9 P6A F16 29.1(17) . . . . ?
F13 F9 P6A F10 27.6(11) . . . . ?
F13 F9 P6A F18 -69.9(18) . . . . ?
F13 F9 P6A F8 -155.9(18) . . . . ?
F13 F9 P6A F14 118(2) . . . . ?
F17 P6B F15 P6A -156(12) . . . . ?
F17 P6B F12 F13 -180(2) . . . . ?
F17 P6B F12 F18 -21(4) . . . . ?
F17 P6B F12 P6A 155(12) . . . . ?
F17 P6B F7 F8 2(4) . . . . ?
F17 P6B F7 F9 161.6(13) . . . . ?
F17 P6B F7 P6A 158(11) . . . . ?
F17 P6B F16 F10 -165.2(13) . . . . ?
F17 P6B F16 F11 10.5(10) . . . . ?
F17 P6B F16 P6A -159(11) . . . . ?
F17 P6B F10 F13 -179(2) . . . . ?
F17 P6B F10 F16 20.7(18) . . . . ?
F17 P6B F10 P6A -153(12) . . . . ?
F17 P6B F18 F12 161(4) . . . . ?
F17 P6B F18 P6A 156(13) . . . . ?
F17 P6B F11 F16 -164.1(17) . . . . ?
F17 P6B F11 P6A -133(31) . . . . ?
F17 P6B F8 F7 -178(4) . . . . ?
F17 P6B F8 P6A 160(10) . . . . ?
F17 P6B F9 F7 -32(2) . . . . ?
F17 P6B F9 F13 178(3) . . . . ?
F17 P6B F9 P6A 129(54) . . . . ?
F17 P6B F14 P6A -157(12) . . . . ?
F17 F11 P6A F15 78.6(18) . . . . ?
F17 F11 P6A F12 -105.9(17) . . . . ?
F17 F11 P6A F7 -20(2) . . . . ?
F17 F11 P6A F13 -175(3) . . . . ?
F17 F11 P6A F16 164.9(17) . . . . ?
F17 F11 P6A F10 162.9(15) . . . . ?
F17 F11 P6A F18 -98.4(17) . . . . ?
F17 F11 P6A F8 -13.3(17) . . . . ?
F17 F11 P6A F14 72.6(18) . . . . ?
F17 F8 P6A F15 -85.7(13) . . . . ?
F17 F8 P6A F12 102.9(11) . . . . ?
F17 F8 P6A F7 175(4) . . . . ?
F17 F8 P6A F13 173(2) . . . . ?
F17 F8 P6A F16 7(2) . . . . ?
F17 F8 P6A F18 80.4(10) . . . . ?
F17 F8 P6A F11 8.7(10) . . . . ?
F17 F8 P6A F9 -167.2(14) . . . . ?
F17 F8 P6A F14 -75.9(13) . . . . ?
F16 P6B F15 P6A 112(12) . . . . ?
F16 P6B F12 F13 -85.0(13) . . . . ?
F16 P6B F12 F18 74(4) . . . . ?
F16 P6B F12 P6A -110(11) . . . . ?
F16 P6B F13 F12 97.9(14) . . . . ?
F16 P6B F13 F10 -13.4(9) . . . . ?
F16 P6B F13 F9 -154.8(13) . . . . ?
F16 P6B F13 P6A -140(20) . . . . ?
F16 P6B F17 F11 -12.4(13) . . . . ?
F16 P6B F17 F8 179.4(16) . . . . ?
F16 P6B F17 P6A 138(23) . . . . ?
F16 P6B F10 F13 160.5(13) . . . . ?
F16 P6B F10 P6A -173(10) . . . . ?
F16 P6B F18 F12 -107(4) . . . . ?
F16 P6B F18 P6A -112(12) . . . . ?
F16 P6B F11 F17 164.1(17) . . . . ?
F16 P6B F11 P6A 31(31) . . . . ?
F16 P6B F8 F7 180(5) . . . . ?
F16 P6B F8 F17 -2(5) . . . . ?
F16 P6B F8 P6A 159(14) . . . . ?
F16 P6B F9 F7 179(2) . . . . ?
F16 P6B F9 F13 29.4(15) . . . . ?
F16 P6B F9 P6A -20(51) . . . . ?
F16 P6B F14 P6A 111(11) . . . . ?
F16 F10 P6A F15 96.5(13) . . . . ?
F16 F10 P6A F12 -91.8(10) . . . . ?
F16 F10 P6A F7 -173(4) . . . . ?
F16 F10 P6A F13 -157.6(14) . . . . ?
F16 F10 P6A F17 13.9(14) . . . . ?
F16 F10 P6A F18 -69.6(11) . . . . ?
F16 F10 P6A F11 2.1(10) . . . . ?
F16 F10 P6A F9 178.4(13) . . . . ?
F16 F10 P6A F14 87.2(14) . . . . ?
F16 F11 P6A F15 -86.2(15) . . . . ?
F16 F11 P6A F12 89.2(14) . . . . ?
F16 F11 P6A F7 176(2) . . . . ?
F16 F11 P6A F13 20(2) . . . . ?
F16 F11 P6A F17 -164.9(17) . . . . ?
F16 F11 P6A F10 -2.0(9) . . . . ?
F16 F11 P6A F18 96.7(13) . . . . ?
F16 F11 P6A F8 -178.2(15) . . . . ?
F16 F11 P6A F14 -92.3(16) . . . . ?
F10 P6B F15 P6A 70(11) . . . . ?
F10 P6B F12 F13 -42.0(8) . . . . ?
F10 P6B F12 F18 117(4) . . . . ?
F10 P6B F12 P6A -67(11) . . . . ?
F10 P6B F7 F8 -164(4) . . . . ?
F10 P6B F7 F9 -4(2) . . . . ?
F10 P6B F7 P6A -8(8) . . . . ?
F10 P6B F13 F12 111.3(14) . . . . ?
F10 P6B F13 F9 -141.5(14) . . . . ?
F10 P6B F13 P6A -126(20) . . . . ?
F10 P6B F17 F11 -27(2) . . . . ?
F10 P6B F17 F8 165(2) . . . . ?
F10 P6B F17 P6A 124(23) . . . . ?
F10 P6B F16 F11 175.7(14) . . . . ?
F10 P6B F16 P6A 7(10) . . . . ?
F10 P6B F18 F12 -65(4) . . . . ?
F10 P6B F18 P6A -69(12) . . . . ?
F10 P6B F11 F17 161.1(15) . . . . ?
F10 P6B F11 F16 -3.0(10) . . . . ?
F10 P6B F11 P6A 28(30) . . . . ?
F10 P6B F8 F7 28(6) . . . . ?
F10 P6B F8 F17 -153(5) . . . . ?
F10 P6B F8 P6A 7(6) . . . . ?
F10 P6B F9 F7 176.7(15) . . . . ?
F10 P6B F9 F13 27.4(10) . . . . ?
F10 P6B F9 P6A -22(52) . . . . ?
F10 P6B F14 P6A 67(11) . . . . ?
F10 F13 F9 P6B -57.3(19) . . . . ?
F10 F13 F9 F7 -82(2) . . . . ?
F10 F13 F9 P6A -55.8(19) . . . . ?
F10 F13 P6A F15 75.3(16) . . . . ?
F10 F13 P6A F12 -107.0(13) . . . . ?
F10 F13 P6A F7 172.3(16) . . . . ?
F10 F13 P6A F16 -15.2(9) . . . . ?
F10 F13 P6A F18 -97.5(14) . . . . ?
F10 F13 P6A F11 -30(2) . . . . ?
F10 F13 P6A F8 173(2) . . . . ?
F10 F13 P6A F9 143.1(14) . . . . ?
F10 F13 P6A F14 73(2) . . . . ?
F10 F16 F11 P6B 5.2(17) . . . . ?
F10 F16 F11 F17 -30(4) . . . . ?
F10 F16 F11 P6A 3.3(15) . . . . ?
F10 F16 P6A F15 -81.4(12) . . . . ?
F10 F16 P6A F12 89.6(12) . . . . ?
F10 F16 P6A F7 168(7) . . . . ?
F10 F16 P6A F13 17.0(10) . . . . ?
F10 F16 P6A F17 -168.2(12) . . . . ?
F10 F16 P6A F18 110.5(13) . . . . ?
F10 F16 P6A F11 -177.0(14) . . . . ?
F10 F16 P6A F8 -174(3) . . . . ?
F10 F16 P6A F9 -2.1(16) . . . . ?
F10 F16 P6A F14 -92.2(13) . . . . ?
F18 P6B F12 F13 -159(4) . . . . ?
F18 P6B F12 P6A 176(12) . . . . ?
F18 P6B F7 F8 93(4) . . . . ?
F18 P6B F7 F9 -107.1(12) . . . . ?
F18 P6B F7 P6A -111(10) . . . . ?
F18 P6B F13 F12 8.4(16) . . . . ?
F18 P6B F13 F10 -102.8(14) . . . . ?
F18 P6B F13 F9 115.7(15) . . . . ?
F18 P6B F13 P6A 131(20) . . . . ?
F18 P6B F17 F11 77.1(17) . . . . ?
F18 P6B F17 F8 -91.1(16) . . . . ?
F18 P6B F17 P6A -132(23) . . . . ?
F18 P6B F16 F10 103.5(12) . . . . ?
F18 P6B F16 F11 -80.8(13) . . . . ?
F18 P6B F16 P6A 110(11) . . . . ?
F18 P6B F10 F13 80.7(13) . . . . ?
F18 P6B F10 F16 -79.8(12) . . . . ?
F18 P6B F10 P6A 107(10) . . . . ?
F18 P6B F11 F17 -100.6(16) . . . . ?
F18 P6B F11 F16 95.3(13) . . . . ?
F18 P6B F11 P6A 126(31) . . . . ?
F18 P6B F8 F7 -88(4) . . . . ?
F18 P6B F8 F17 90.8(11) . . . . ?
F18 P6B F8 P6A -109(10) . . . . ?
F18 P6B F9 F7 80.8(17) . . . . ?
F18 P6B F9 F13 -68.5(16) . . . . ?
F18 P6B F9 P6A -118(53) . . . . ?
F18 F12 F13 P6B -26(5) . . . . ?
F18 F12 F13 F10 37(5) . . . . ?
F18 F12 F13 F9 -103(5) . . . . ?
F18 F12 F13 P6A -31(5) . . . . ?
F18 F12 P6A F7 -100(4) . . . . ?
F18 F12 P6A F13 155(4) . . . . ?
F18 F12 P6A F17 -16(4) . . . . ?
F18 F12 P6A F16 64(4) . . . . ?
F18 F12 P6A F10 108(4) . . . . ?
F18 F12 P6A F11 18(4) . . . . ?
F18 F12 P6A F8 -77(4) . . . . ?
F18 F12 P6A F9 -165(4) . . . . ?
F11 P6B F15 P6A 163(13) . . . . ?
F11 P6B F12 F13 -137(2) . . . . ?
F11 P6B F12 F18 22(4) . . . . ?
F11 P6B F12 P6A -162(12) . . . . ?
F11 P6B F7 F8 13(5) . . . . ?
F11 P6B F7 F9 173(2) . . . . ?
F11 P6B F7 P6A 169(12) . . . . ?
F11 P6B F13 F12 87(3) . . . . ?
F11 P6B F13 F10 -25(3) . . . . ?
F11 P6B F13 F9 -166(3) . . . . ?
F11 P6B F13 P6A -151(22) . . . . ?
F11 P6B F17 F8 -168(2) . . . . ?
F11 P6B F17 P6A 151(23) . . . . ?
F11 P6B F16 F10 -175.7(14) . . . . ?
F11 P6B F16 P6A -169(11) . . . . ?
F11 P6B F10 F13 163.9(17) . . . . ?
F11 P6B F10 F16 3.4(11) . . . . ?
F11 P6B F10 P6A -170(11) . . . . ?
F11 P6B F18 F12 -159(4) . . . . ?
F11 P6B F18 P6A -163(13) . . . . ?
F11 P6B F8 F7 -170(4) . . . . ?
F11 P6B F8 F17 8.2(13) . . . . ?
F11 P6B F8 P6A 169(11) . . . . ?
F11 P6B F9 F7 -148(11) . . . . ?
F11 P6B F9 F13 63(10) . . . . ?
F11 P6B F9 P6A 14(44) . . . . ?
F11 P6B F14 P6A 162(12) . . . . ?
F11 F17 F8 P6B -10.6(18) . . . . ?
F11 F17 F8 F7 -8(6) . . . . ?
F11 F17 F8 P6A -14.2(17) . . . . ?
F11 F17 P6A F15 -101.7(19) . . . . ?
F11 F17 P6A F12 79.2(18) . . . . ?
F11 F17 P6A F7 162.9(19) . . . . ?
F11 F17 P6A F16 -10.9(13) . . . . ?
F11 F17 P6A F10 -20.6(18) . . . . ?
F11 F17 P6A F18 72.7(16) . . . . ?
F11 F17 P6A F8 164.8(19) . . . . ?
F11 F17 P6A F9 -171(3) . . . . ?
F11 F17 P6A F14 -102(2) . . . . ?
F11 F16 F10 P6B -4.4(14) . . . . ?
F11 F16 F10 F13 -25(2) . . . . ?
F11 F16 F10 P6A -3.3(15) . . . . ?
F11 F16 P6A F15 95.6(13) . . . . ?
F11 F16 P6A F12 -93.4(12) . . . . ?
F11 F16 P6A F7 -15(7) . . . . ?
F11 F16 P6A F13 -165.9(16) . . . . ?
F11 F16 P6A F17 8.8(9) . . . . ?
F11 F16 P6A F10 177.0(14) . . . . ?
F11 F16 P6A F18 -72.5(11) . . . . ?
F11 F16 P6A F8 3(2) . . . . ?
F11 F16 P6A F9 175(2) . . . . ?
F11 F16 P6A F14 84.8(14) . . . . ?
F8 P6B F15 P6A -89(12) . . . . ?
F8 P6B F12 F13 113.8(15) . . . . ?
F8 P6B F12 F18 -87(4) . . . . ?
F8 P6B F12 P6A 88(11) . . . . ?
F8 P6B F7 F9 160(4) . . . . ?
F8 P6B F7 P6A 157(11) . . . . ?
F8 P6B F13 F12 -83.1(18) . . . . ?
F8 P6B F13 F10 165.7(18) . . . . ?
F8 P6B F13 F9 24.2(18) . . . . ?
F8 P6B F13 P6A 39(19) . . . . ?
F8 P6B F17 F11 168(2) . . . . ?
F8 P6B F17 P6A -41(22) . . . . ?
F8 P6B F16 F10 -164(5) . . . . ?
F8 P6B F16 F11 12(5) . . . . ?
F8 P6B F16 P6A -157(15) . . . . ?
F8 P6B F10 F13 -34(4) . . . . ?
F8 P6B F10 F16 166(5) . . . . ?
F8 P6B F10 P6A -8(7) . . . . ?
F8 P6B F18 F12 93(4) . . . . ?
F8 P6B F18 P6A 89(12) . . . . ?
F8 P6B F11 F17 -11.4(19) . . . . ?
F8 P6B F11 F16 -175.5(17) . . . . ?
F8 P6B F11 P6A -145(32) . . . . ?
F8 P6B F9 F7 -8.1(17) . . . . ?
F8 P6B F9 F13 -157.4(18) . . . . ?
F8 P6B F9 P6A 153(53) . . . . ?
F8 P6B F14 P6A -90(11) . . . . ?
F8 F7 F9 P6B 35(6) . . . . ?
F8 F7 F9 F13 62(7) . . . . ?
F8 F7 F9 P6A 34(6) . . . . ?
F8 F7 P6A F15 -82(4) . . . . ?
F8 F7 P6A F12 107(4) . . . . ?
F8 F7 P6A F13 178(4) . . . . ?
F8 F7 P6A F17 4(4) . . . . ?
F8 F7 P6A F16 27(9) . . . . ?
F8 F7 P6A F10 -170(4) . . . . ?
F8 F7 P6A F18 84(4) . . . . ?
F8 F7 P6A F11 15(4) . . . . ?
F8 F7 P6A F9 -161(4) . . . . ?
F8 F7 P6A F14 -71(4) . . . . ?
F8 F17 F11 P6B 10.7(18) . . . . ?
F8 F17 F11 F16 45(4) . . . . ?
F8 F17 F11 P6A 13.2(16) . . . . ?
F8 F17 P6A F15 93.4(17) . . . . ?
F8 F17 P6A F12 -85.7(17) . . . . ?
F8 F17 P6A F7 -1.9(17) . . . . ?
F8 F17 P6A F16 -175.8(15) . . . . ?
F8 F17 P6A F10 175(2) . . . . ?
F8 F17 P6A F18 -92.1(16) . . . . ?
F8 F17 P6A F11 -164.8(19) . . . . ?
F8 F17 P6A F9 24(3) . . . . ?
F8 F17 P6A F14 93.6(18) . . . . ?
F9 P6B F15 P6A -9(11) . . . . ?
F9 P6B F12 F13 34.6(8) . . . . ?
F9 P6B F12 F18 -167(4) . . . . ?
F9 P6B F12 P6A 9(10) . . . . ?
F9 P6B F7 F8 -160(4) . . . . ?
F9 P6B F7 P6A -3(10) . . . . ?
F9 P6B F13 F12 -107.3(15) . . . . ?
F9 P6B F13 F10 141.5(14) . . . . ?
F9 P6B F13 P6A 15(20) . . . . ?
F9 P6B F17 F11 -166(3) . . . . ?
F9 P6B F17 F8 26(2) . . . . ?
F9 P6B F17 P6A -15(20) . . . . ?
F9 P6B F16 F10 -2.9(13) . . . . ?
F9 P6B F16 F11 173(2) . . . . ?
F9 P6B F16 P6A 4(9) . . . . ?
F9 P6B F10 F13 -22.1(8) . . . . ?
F9 P6B F10 F16 177.4(12) . . . . ?
F9 P6B F10 P6A 4(10) . . . . ?
F9 P6B F18 F12 14(4) . . . . ?
F9 P6B F18 P6A 9(11) . . . . ?
F9 P6B F11 F17 126(10) . . . . ?
F9 P6B F11 F16 -38(10) . . . . ?
F9 P6B F11 P6A -7(22) . . . . ?
F9 P6B F8 F7 17(3) . . . . ?
F9 P6B F8 F17 -164.8(13) . . . . ?
F9 P6B F8 P6A -4(9) . . . . ?
F9 P6B F14 P6A -9(11) . . . . ?
F9 F7 F8 P6B -34(6) . . . . ?
F9 F7 F8 F17 -35(10) . . . . ?
F9 F7 F8 P6A -30(5) . . . . ?
F9 F7 P6A F15 78.3(12) . . . . ?
F9 F7 P6A F12 -92.3(11) . . . . ?
F9 F7 P6A F13 -21.4(11) . . . . ?
F9 F7 P6A F17 164.8(13) . . . . ?
F9 F7 P6A F16 -172(7) . . . . ?
F9 F7 P6A F10 -9(3) . . . . ?
F9 F7 P6A F18 -115.0(13) . . . . ?
F9 F7 P6A F11 176(2) . . . . ?
F9 F7 P6A F8 161(4) . . . . ?
F9 F7 P6A F14 89.3(13) . . . . ?
F9 F13 F10 P6B 63(2) . . . . ?
F9 F13 F10 F16 84(2) . . . . ?
F9 F13 F10 P6A 58(2) . . . . ?
F9 F13 P6A F15 -67.8(17) . . . . ?
F9 F13 P6A F12 110.0(15) . . . . ?
F9 F13 P6A F7 29.3(16) . . . . ?
F9 F13 P6A F16 -158.3(13) . . . . ?
F9 F13 P6A F10 -143.1(14) . . . . ?
F9 F13 P6A F18 119.5(16) . . . . ?
F9 F13 P6A F11 -173(3) . . . . ?
F9 F13 P6A F8 30(2) . . . . ?
F9 F13 P6A F14 -70(2) . . . . ?
F14 P6B F15 P6A -159(17) . . . . ?
F14 P6B F12 F13 29(7) . . . . ?
F14 P6B F12 F18 -172(7) . . . . ?
F14 P6B F12 P6A 4(7) . . . . ?
F14 P6B F7 F8 -81(4) . . . . ?
F14 P6B F7 F9 79.6(12) . . . . ?
F14 P6B F7 P6A 76(10) . . . . ?
F14 P6B F13 F12 -171(2) . . . . ?
F14 P6B F13 F10 77.4(17) . . . . ?
F14 P6B F13 F9 -64.1(18) . . . . ?
F14 P6B F13 P6A -49(19) . . . . ?
F14 P6B F17 F11 -103(2) . . . . ?
F14 P6B F17 F8 88.6(17) . . . . ?
F14 P6B F17 P6A 47(22) . . . . ?
F14 P6B F16 F10 -83.1(12) . . . . ?
F14 P6B F16 F11 92.6(15) . . . . ?
F14 P6B F16 P6A -77(10) . . . . ?
F14 P6B F10 F13 -103.8(15) . . . . ?
F14 P6B F10 F16 95.7(14) . . . . ?
F14 P6B F10 P6A -78(10) . . . . ?
F14 P6B F11 F17 74.9(18) . . . . ?
F14 P6B F11 F16 -89.2(15) . . . . ?
F14 P6B F11 P6A -58(31) . . . . ?
F14 P6B F8 F7 98(4) . . . . ?
F14 P6B F8 F17 -83.2(13) . . . . ?
F14 P6B F8 P6A 77(10) . . . . ?
F14 P6B F9 F7 -95.3(17) . . . . ?
F14 P6B F9 F13 115.3(18) . . . . ?
F14 P6B F9 P6A 66(52) . . . . ?
P6A F12 F13 P6B 6(2) . . . . ?
P6A F12 F13 F10 67.9(14) . . . . ?
P6A F12 F13 F9 -71.5(16) . . . . ?
P6A F12 F18 P6B -0.7(19) . . . . ?
P6A F7 F8 P6B -3.8(17) . . . . ?
P6A F7 F8 F17 -6(5) . . . . ?
P6A F7 F9 P6B 0.7(18) . . . . ?
P6A F7 F9 F13 27.2(15) . . . . ?
P6A F13 F10 P6B 4.8(17) . . . . ?
P6A F13 F10 F16 25.7(16) . . . . ?
P6A F13 F9 P6B -1.5(19) . . . . ?
P6A F13 F9 F7 -26.1(14) . . . . ?
P6A F17 F11 P6B -2.5(18) . . . . ?
P6A F17 F11 F16 32(3) . . . . ?
P6A F17 F8 P6B 3.6(18) . . . . ?
P6A F17 F8 F7 6(5) . . . . ?
P6A F16 F10 P6B -1.1(17) . . . . ?
P6A F16 F10 F13 -22.0(14) . . . . ?
P6A F16 F11 P6B 1.8(18) . . . . ?
P6A F16 F11 F17 -33(4) . . . . ?
